data_2016774
loop_
_publ_author_name
'Smith, Graham'
'Wermuth, Urs D.'
'White, Jonathan M.'

_publ_section_title
;
 Two- and three-dimensional hydrogen-bonded structures in the 1:1
 proton-transfer compounds of 4,5-dichlorophthalic acid with the
 isomeric monoaminobenzoic acids
;
_journal_coeditor_code SF3087
_journal_issue 9
_journal_name_full 'Acta Crystallographica Section C'
_journal_page_first o532
_journal_page_last o536
_journal_paper_doi 10.1107/S0108270108027054
_journal_volume 64
_journal_year 2008
_chemical_formula_iupac 'C7 H8 N O2 + , C8 H3 Cl2 O4 - , 2H2 O'
_chemical_formula_moiety 'C7 H8 N O2 + , C8 H3 Cl2 O4 - , 2H2 O'
_chemical_formula_sum 'C15 H15 Cl2 N O8'
_chemical_formula_weight 408.18
_chemical_melting_point_gt 437
_chemical_melting_point_lt 438
_chemical_name_common '2-carboxyanilinium hydrogen 4,5-dichlorophthalate dihydrate'
_chemical_name_systematic
;
2-carboxyanilinium 2-carboxy-4,5-dichlorobenzoate dihydrate
;
_space_group_IT_number 2
_symmetry_cell_setting triclinic
_symmetry_space_group_name_Hall '-P 1'
_symmetry_space_group_name_H-M 'P -1'
_atom_sites_solution_hydrogens geom
_atom_sites_solution_primary direct
_atom_sites_solution_secondary difmap
_audit_creation_method 'SHELXL97 (Sheldrick, 1997)'
_cell_angle_alpha 86.525(6)
_cell_angle_beta 87.481(6)
_cell_angle_gamma 86.190(6)
_cell_formula_units_Z 2
_cell_length_a 6.7684(5)
_cell_length_b 6.9561(4)
_cell_length_c 18.0001(14)
_cell_measurement_reflns_used 3819
_cell_measurement_temperature 180(2)
_cell_measurement_theta_max 72.085
_cell_measurement_theta_min 4.9260
_cell_volume 843.37(10)
_computing_cell_refinement 'CrysAlis RED (Oxford Diffraction, 2007)'
_computing_data_collection 'CrysAlis CCD (Oxford Diffraction, 2007)'
_computing_data_reduction 'CrysAlis RED (Oxford Diffraction, 2007)'
_computing_molecular_graphics 'PLATON (Spek, 2003)'
_computing_publication_material 'PLATON (Spek, 2003)'
_computing_structure_refinement 'SHELXL97 (Sheldrick, 2008)'
_computing_structure_solution 'SHELXS97 (Sheldrick, 2008)'
_diffrn_ambient_temperature 180(2)
_diffrn_detector_area_resol_mean 16.0711
_diffrn_measured_fraction_theta_full 0.997
_diffrn_measured_fraction_theta_max 0.956
_diffrn_measurement_device_type 'Oxford Diffraction Gemini S Ultra CCD area-detector'
_diffrn_measurement_method \w
_diffrn_radiation_monochromator graphite
_diffrn_radiation_source 'Enhance (Cu) X-ray Source'
_diffrn_radiation_type 'Cu K\a'
_diffrn_radiation_wavelength 1.5418
_diffrn_reflns_av_R_equivalents 0.0393
_diffrn_reflns_av_sigmaI/netI 0.0353
_diffrn_reflns_limit_h_max 7
_diffrn_reflns_limit_h_min -8
_diffrn_reflns_limit_k_max 5
_diffrn_reflns_limit_k_min -8
_diffrn_reflns_limit_l_max 22
_diffrn_reflns_limit_l_min -22
_diffrn_reflns_number 7458
_diffrn_reflns_theta_full 70.0
_diffrn_reflns_theta_max 72.0
_diffrn_reflns_theta_min 4.93
_diffrn_standards_decay_% 0
_exptl_absorpt_coefficient_mu 3.899
_exptl_absorpt_correction_T_max 0.580
_exptl_absorpt_correction_T_min 0.260
_exptl_absorpt_correction_type multi-scan
_exptl_absorpt_process_details '(SADABS; Sheldrick, 1996)'
_exptl_crystal_colour colourless
_exptl_crystal_density_diffrn 1.607
_exptl_crystal_density_method 'not measured'
_exptl_crystal_description block
_exptl_crystal_F_000 420
_exptl_crystal_size_max 0.40
_exptl_crystal_size_mid 0.26
_exptl_crystal_size_min 0.14
_refine_diff_density_max 0.425
_refine_diff_density_min -0.481
_refine_ls_extinction_method none
_refine_ls_goodness_of_fit_ref 1.093
_refine_ls_hydrogen_treatment mixed
_refine_ls_matrix_type full
_refine_ls_number_parameters 271
_refine_ls_number_reflns 3190
_refine_ls_number_restraints 0
_refine_ls_restrained_S_all 1.093
_refine_ls_R_factor_all 0.0541
_refine_ls_R_factor_gt 0.0499
_refine_ls_shift/su_max 0.000
_refine_ls_shift/su_mean 0.000
_refine_ls_structure_factor_coef Fsqd
_refine_ls_weighting_details 'calc w = 1/[\s^2^(Fo^2^)+(0.1194P)^2^] where P=(Fo^2^+2Fc^2^)/3'
_refine_ls_weighting_scheme calc
_refine_ls_wR_factor_gt 0.1526
_refine_ls_wR_factor_ref 0.1568
_reflns_number_gt 2691
_reflns_number_total 3190
_reflns_threshold_expression I>2\s(I)
_cod_data_source_file sf3087.cif
_cod_data_source_block I
_cod_database_code 2016774
_cod_database_fobs_code 2016774

loop_
_symmetry_equiv_pos_as_xyz
'x, y, z'
'-x, -y, -z'

loop_
_atom_site_aniso_label
_atom_site_aniso_U_11
_atom_site_aniso_U_22
_atom_site_aniso_U_33
_atom_site_aniso_U_12
_atom_site_aniso_U_13
_atom_site_aniso_U_23
O11A 0.0246(8) 0.0355(9) 0.0244(9) 0.0020(7) 0.0019(7) -0.0004(7)
O12A 0.0240(9) 0.0366(9) 0.0339(10) 0.0029(7) -0.0006(7) 0.0011(7)
N2A 0.0227(10) 0.0254(10) 0.0212(10) 0.0024(8) -0.0004(7) -0.0031(8)
C1A 0.0264(11) 0.0212(11) 0.0242(11) -0.0013(8) -0.0014(9) -0.0017(8)
C2A 0.0295(12) 0.0207(10) 0.0205(11) 0.0013(8) -0.0011(9) -0.0020(8)
C3A 0.0285(12) 0.0241(11) 0.0251(12) 0.0007(9) 0.0040(9) -0.0016(9)
C4A 0.0386(13) 0.0323(13) 0.0231(12) -0.0005(10) 0.0063(10) -0.0035(9)
C5A 0.0399(14) 0.0327(13) 0.0207(11) -0.0031(10) -0.0030(10) 0.0001(9)
C6A 0.0293(12) 0.0287(12) 0.0290(13) -0.0027(9) -0.0041(10) 0.0010(9)
C11A 0.0273(12) 0.0230(11) 0.0259(12) -0.0009(9) -0.0002(9) -0.0020(9)
Cl4 0.0313(4) 0.0415(4) 0.0210(3) -0.0018(2) 0.0063(2) -0.0038(2)
Cl5 0.0390(4) 0.0483(4) 0.0177(3) -0.0001(3) -0.0038(2) -0.0006(2)
O11 0.0272(9) 0.0344(9) 0.0270(9) 0.0067(7) -0.0004(7) -0.0034(7)
O12 0.0277(9) 0.0356(9) 0.0238(8) 0.0041(7) 0.0035(7) 0.0016(7)
O21 0.0343(9) 0.0243(8) 0.0193(8) 0.0037(6) -0.0020(6) 0.0007(6)
O22 0.0298(8) 0.0234(8) 0.0192(8) 0.0020(6) 0.0004(6) -0.0027(6)
C1 0.0264(11) 0.0196(10) 0.0199(11) 0.0006(8) 0.0006(9) -0.0027(8)
C2 0.0272(11) 0.0181(10) 0.0203(11) 0.0014(8) -0.0017(8) -0.0022(8)
C3 0.0250(11) 0.0230(11) 0.0222(11) 0.0001(8) 0.0002(9) -0.0019(8)
C4 0.0257(11) 0.0239(11) 0.0225(11) -0.0016(8) 0.0034(9) -0.0028(9)
C5 0.0335(12) 0.0285(12) 0.0170(11) -0.0003(9) -0.0022(9) 0.0006(8)
C6 0.0247(11) 0.0239(11) 0.0256(12) 0.0006(8) -0.0034(9) -0.0016(9)
C11 0.0252(11) 0.0231(11) 0.0235(11) -0.0006(9) 0.0000(9) -0.0048(8)
C21 0.0208(10) 0.0260(11) 0.0204(11) 0.0014(8) 0.0025(8) -0.0018(8)
O1W 0.0277(9) 0.0364(9) 0.0200(8) 0.0009(7) -0.0003(7) 0.0001(7)
O2W 0.0460(11) 0.0368(11) 0.0356(11) -0.0022(8) 0.0164(9) -0.0058(9)

loop_
_atom_site_type_symbol
_atom_site_label
_atom_site_fract_x
_atom_site_fract_y
_atom_site_fract_z
_atom_site_U_iso_or_equiv
_atom_site_thermal_displace_type
_atom_site_calc_flag
_atom_site_refinement_flags
_atom_site_occupancy
O O11A 0.4333(3) 0.8545(3) 0.14119(10) 0.0285(5) Uani . . 1.000
O O12A 0.6581(2) 0.7262(3) 0.22102(10) 0.0319(5) Uani . . 1.000
N N2A 0.0530(3) 0.8947(3) 0.18242(11) 0.0232(6) Uani . . 1.000
C C1A 0.3332(3) 0.8125(3) 0.26804(13) 0.0239(6) Uani . . 1.000
C C2A 0.1327(3) 0.8678(3) 0.25686(13) 0.0237(6) Uani . . 1.000
C C3A 0.0000(4) 0.8940(3) 0.31681(13) 0.0262(7) Uani . . 1.000
C C4A 0.0635(4) 0.8624(4) 0.38925(14) 0.0316(7) Uani . . 1.000
C C5A 0.2604(4) 0.8045(4) 0.40128(13) 0.0311(7) Uani . . 1.000
C C6A 0.3920(4) 0.7788(4) 0.34113(14) 0.0290(7) Uani . . 1.000
C C11A 0.4911(3) 0.7916(3) 0.20785(13) 0.0254(7) Uani . . 1.000
Cl Cl4 -0.09069(8) 0.39303(9) 0.41255(3) 0.0314(2) Uani . . 1.000
Cl Cl5 0.34945(9) 0.27447(10) 0.45890(3) 0.0351(2) Uani . . 1.000
O O11 0.7137(2) 0.1782(2) 0.19595(9) 0.0299(5) Uani . . 1.000
O O12 0.5362(3) 0.3751(3) 0.11680(10) 0.0296(5) Uani . . 1.000
O O21 0.0981(2) 0.5573(2) 0.11045(9) 0.0263(5) Uani . . 1.000
O O22 0.1413(2) 0.2385(2) 0.10164(9) 0.0243(5) Uani . . 1.000
C C1 0.3977(3) 0.3104(3) 0.23672(12) 0.0220(6) Uani . . 1.000
C C2 0.2042(3) 0.3667(3) 0.21646(12) 0.0219(6) Uani . . 1.000
C C3 0.0560(3) 0.3962(3) 0.27106(13) 0.0235(6) Uani . . 1.000
C C4 0.0987(3) 0.3639(3) 0.34582(13) 0.0241(6) Uani . . 1.000
C C5 0.2914(4) 0.3087(3) 0.36611(13) 0.0265(7) Uani . . 1.000
C C6 0.4400(3) 0.2805(3) 0.31167(13) 0.0248(7) Uani . . 1.000
C C11 0.5658(3) 0.2806(3) 0.18095(13) 0.0239(6) Uani . . 1.000
C C21 0.1459(3) 0.3906(3) 0.13612(12) 0.0226(6) Uani . . 1.000
O O1W -0.1909(3) 0.2683(3) 0.02211(10) 0.0283(5) Uani . . 1.000
O O2W 0.7176(3) 0.8831(3) 0.04216(12) 0.0399(6) Uani . . 1.000
H H3A -0.13180 0.93280 0.30860 0.0310 Uiso calc R 1.000
H H4A -0.02550 0.88010 0.42950 0.0380 Uiso calc R 1.000
H H5A 0.30370 0.78300 0.44960 0.0370 Uiso calc R 1.000
H H6A 0.52310 0.73800 0.34970 0.0350 Uiso calc R 1.000
H H11A 0.539(7) 0.864(6) 0.111(3) 0.080(15) Uiso . . 1.000
H H21A 0.074(5) 0.783(5) 0.1554(18) 0.037(8) Uiso . . 1.000
H H22A -0.071(5) 0.917(4) 0.1878(17) 0.028(7) Uiso . . 1.000
H H23A 0.106(4) 0.996(5) 0.1535(18) 0.034(8) Uiso . . 1.000
H H3 -0.07180 0.43740 0.25770 0.0280 Uiso calc R 1.000
H H6 0.56810 0.24150 0.32520 0.0300 Uiso calc R 1.000
H H12 0.632(7) 0.337(6) 0.084(3) 0.076(14) Uiso . . 1.000
H H11W -0.082(7) 0.275(6) 0.043(2) 0.061(11) Uiso . . 1.000
H H12W -0.169(6) 0.319(6) -0.017(3) 0.058(12) Uiso . . 1.000
H H21W 0.727(6) 0.816(6) 0.003(3) 0.065(12) Uiso . . 1.000
H H22W 0.741(6) 1.005(6) 0.026(2) 0.060(11) Uiso . . 1.000

loop_
_atom_type_symbol
_atom_type_description
_atom_type_scat_dispersion_real
_atom_type_scat_dispersion_imag
_atom_type_scat_source
C C 0.0181 0.0091 'International Tables Vol C Tables 4.2.6.8 and 6.1.1.4'
H H 0.0000 0.0000 'International Tables Vol C Tables 4.2.6.8 and 6.1.1.4'
N N 0.0311 0.0180 'International Tables Vol C Tables 4.2.6.8 and 6.1.1.4'
O O 0.0492 0.0322 'International Tables Vol C Tables 4.2.6.8 and 6.1.1.4'
Cl Cl 0.3639 0.7018 'International Tables Vol C Tables 4.2.6.8 and 6.1.1.4'

loop_
_geom_angle_atom_site_label_1
_geom_angle_atom_site_label_2
_geom_angle_atom_site_label_3
_geom_angle
_geom_angle_publ_flag
C11A O11A H11A 109(3) no
C11 O12 H12 109(3) no
H11W O1W H12W 102(4) no
H21W O2W H22W 106(4) no
H22A N2A H23A 109(3) no
C2A N2A H23A 113.5(19) no
H21A N2A H23A 107(3) no
C2A N2A H22A 108(2) no
H21A N2A H22A 107(3) no
C2A N2A H21A 112(2) no
C2A C1A C11A 125.4(2) no
C6A C1A C11A 116.8(2) no
C2A C1A C6A 117.8(2) no
N2A C2A C1A 122.1(2) no
C1A C2A C3A 120.9(2) no
N2A C2A C3A 116.98(19) no
C2A C3A C4A 120.1(2) no
C3A C4A C5A 119.7(2) no
C4A C5A C6A 119.8(2) no
C1A C6A C5A 121.7(2) no
O11A C11A C1A 113.86(19) no
O11A C11A O12A 124.3(2) no
O12A C11A C1A 121.8(2) no
C4A C3A H3A 120.00 no
C2A C3A H3A 120.00 no
C5A C4A H4A 120.00 no
C3A C4A H4A 120.00 no
C6A C5A H5A 120.00 no
C4A C5A H5A 120.00 no
C5A C6A H6A 119.00 no
C1A C6A H6A 119.00 no
C2 C1 C6 119.82(19) no
C2 C1 C11 122.90(19) no
C6 C1 C11 117.28(18) no
C3 C2 C21 117.51(18) no
C1 C2 C3 120.0(2) no
C1 C2 C21 122.47(19) no
C2 C3 C4 119.91(19) no
C3 C4 C5 120.2(2) no
Cl4 C4 C5 120.89(18) no
Cl4 C4 C3 118.94(16) no
C4 C5 C6 120.0(2) no
Cl5 C5 C4 120.97(19) no
Cl5 C5 C6 119.04(19) no
C1 C6 C5 120.1(2) no
O11 C11 O12 125.1(2) no
O11 C11 C1 121.6(2) no
O12 C11 C1 113.23(19) no
O21 C21 O22 125.5(2) no
O21 C21 C2 117.65(19) no
O22 C21 C2 116.82(18) no
C2 C3 H3 120.00 no
C4 C3 H3 120.00 no
C5 C6 H6 120.00 no
C1 C6 H6 120.00 no

loop_
_geom_bond_atom_site_label_1
_geom_bond_atom_site_label_2
_geom_bond_distance
_geom_bond_publ_flag
Cl4 C4 1.728(2) no
Cl5 C5 1.731(2) no
O11A C11A 1.319(3) no
O12A C11A 1.218(3) no
O11A H11A 0.88(5) no
O11 C11 1.220(2) no
O12 C11 1.310(3) no
O21 C21 1.250(3) no
O22 C21 1.262(3) no
O12 H12 0.90(5) no
O1W H11W 0.85(5) no
O1W H12W 0.78(5) no
O2W H21W 0.87(5) no
O2W H22W 0.90(4) no
N2A C2A 1.463(3) no
N2A H22A 0.85(3) no
N2A H21A 0.94(3) no
N2A H23A 0.93(3) no
C1A C2A 1.406(3) no
C1A C6A 1.393(3) no
C1A C11A 1.495(3) no
C2A C3A 1.386(3) no
C3A C4A 1.391(3) no
C4A C5A 1.389(4) no
C5A C6A 1.384(4) no
C3A H3A 0.9300 no
C4A H4A 0.9300 no
C5A H5A 0.9300 no
C6A H6A 0.9300 no
C1 C11 1.496(3) no
C1 C2 1.399(3) no
C1 C6 1.392(3) no
C2 C3 1.387(3) no
C2 C21 1.512(3) no
C3 C4 1.391(3) no
C4 C5 1.393(3) no
C5 C6 1.386(3) no
C3 H3 0.9300 no
C6 H6 0.9300 no

loop_
_geom_hbond_atom_site_label_D
_geom_hbond_atom_site_label_H
_geom_hbond_atom_site_label_A
_geom_hbond_site_symmetry_A
_geom_hbond_distance_DH
_geom_hbond_distance_HA
_geom_hbond_distance_DA
_geom_hbond_angle_DHA
_geom_hbond_publ_flag
O11A H11A O2W . 0.88(5) 1.70(5) 2.574(3) 171(5) yes
O12 H12 O1W 1_655 0.90(5) 1.67(5) 2.562(3) 179(7) yes
O1W H11W O22 . 0.85(5) 1.88(4) 2.708(2) 167(4) yes
O1W H12W O21 2_565 0.78(5) 1.90(5) 2.679(2) 176(5) yes
O2W H21W O22 2_665 0.87(5) 2.09(5) 2.875(3) 150(4) yes
O2W H22W O1W 1_665 0.90(4) 1.92(4) 2.789(3) 163(3) yes
N2A H21A O21 . 0.94(3) 1.80(3) 2.742(3) 174(3) yes
N2A H22A O11 1_465 0.85(3) 2.26(3) 2.938(2) 137(3) yes
N2A H22A O12A 1_455 0.85(3) 2.37(3) 3.026(3) 135(2) yes
N2A H23A O22 1_565 0.93(3) 1.90(3) 2.808(3) 163(3) yes
C6A H6A O12A . 0.9300 2.4600 2.778(3) 100.00 no

loop_
_geom_torsion_atom_site_label_1
_geom_torsion_atom_site_label_2
_geom_torsion_atom_site_label_3
_geom_torsion_atom_site_label_4
_geom_torsion
_geom_torsion_publ_flag
C6A C1A C2A N2A -176.0(2) no
C6A C1A C2A C3A 2.1(3) no
C11A C1A C2A N2A 5.7(3) no
C11A C1A C2A C3A -176.2(2) no
C2A C1A C6A C5A -2.1(4) no
C11A C1A C6A C5A 176.3(2) no
C2A C1A C11A O11A 8.5(3) no
C2A C1A C11A O12A -173.2(2) no
C6A C1A C11A O11A -169.8(2) no
C6A C1A C11A O12A 8.5(3) no
N2A C2A C3A C4A 177.1(2) no
C1A C2A C3A C4A -1.1(3) no
C2A C3A C4A C5A 0.0(4) no
C3A C4A C5A C6A 0.0(4) no
C4A C5A C6A C1A 1.0(4) no
C6 C1 C2 C3 1.3(3) no
C6 C1 C2 C21 -176.46(19) no
C11 C1 C2 C3 -178.49(19) no
C11 C1 C2 C21 3.8(3) no
C2 C1 C6 C5 -0.8(3) no
C11 C1 C6 C5 178.97(19) no
C2 C1 C11 O11 -157.0(2) no
C2 C1 C11 O12 23.3(3) no
C6 C1 C11 O11 23.2(3) no
C6 C1 C11 O12 -156.4(2) no
C1 C2 C3 C4 -2.0(3) no
C21 C2 C3 C4 175.81(19) no
C1 C2 C21 O21 -112.3(2) no
C1 C2 C21 O22 70.7(3) no
C3 C2 C21 O21 69.9(3) no
C3 C2 C21 O22 -107.0(2) no
C2 C3 C4 Cl4 -177.60(16) no
C2 C3 C4 C5 2.3(3) no
Cl4 C4 C5 Cl5 -2.0(3) no
Cl4 C4 C5 C6 178.06(17) no
C3 C4 C5 Cl5 178.12(16) no
C3 C4 C5 C6 -1.8(3) no
Cl5 C5 C6 C1 -178.88(16) no
C4 C5 C6 C1 1.1(3) no

loop_
_cod_related_entry_id
_cod_related_entry_database
_cod_related_entry_code
1 ChemSpider 26231288
